data_1560114
loop_
_publ_author_name
'Brand, Alexander'
'Schulz, Stephen'
'Hepp, Alexander'
'Weigand, Jan J.'
'Uhl, Werner'

_publ_section_title
;
 Sterically constrained tricyclic phosphine: redox behaviour, reductive
 and oxidative cleavage of P--C bonds, generation of a dilithium
 phosphaindole as a promising synthon in phosphine chemistry
;
_journal_issue 10
_journal_name_full 'Chemical Science'
_journal_page_first 3460
_journal_page_last 3474
_journal_paper_doi 10.1039/D0SC06155G
_journal_volume 12
_journal_year 2021
_chemical_formula_sum 'C53 H60 Cl2 O4 P2 Si4'
_chemical_formula_weight 1006.21
_space_group_crystal_system monoclinic
_space_group_IT_number 14
_space_group_name_Hall '-P 2yn'
_space_group_name_H-M_alt 'P 1 21/n 1'
_atom_sites_solution_hydrogens mixed
_audit_creation_method SHELXL-2018/3
_audit_update_record
;
2020-07-06 deposited with the CCDC.	2021-01-18 downloaded from the CCDC.
;
_cell_angle_alpha 90
_cell_angle_beta 91.367(3)
_cell_angle_gamma 90
_cell_formula_units_Z 4
_cell_length_a 10.1186(8)
_cell_length_b 18.8541(15)
_cell_length_c 27.477(2)
_cell_measurement_reflns_used 9952
_cell_measurement_temperature 100(2)
_cell_measurement_theta_max 29.87
_cell_measurement_theta_min 2.28
_cell_volume 5240.5(7)
_computing_cell_refinement 'Bruker SAINT+'
_computing_data_collection 'Bruker SMART'
_computing_data_reduction 'Bruker SHELXTL'
_computing_molecular_graphics 'Bruker SHELXTL'
_computing_publication_material 'Bruker SHELXTL'
_computing_structure_refinement 'SHELXL-2013 (Sheldrick, 2013)'
_computing_structure_solution 'SHELXS-2013 (Sheldrick, 2013)'
_diffrn_ambient_temperature 100(2)
_diffrn_measured_fraction_theta_full 0.998
_diffrn_measured_fraction_theta_max 0.995
_diffrn_measurement_device_type 'CCD area detector'
_diffrn_measurement_method 'omega scans'
_diffrn_radiation_type MoK\a
_diffrn_radiation_wavelength 0.71073
_diffrn_reflns_av_R_equivalents 0.0695
_diffrn_reflns_av_unetI/netI 0.0809
_diffrn_reflns_Laue_measured_fraction_full 0.998
_diffrn_reflns_Laue_measured_fraction_max 0.995
_diffrn_reflns_limit_h_max 14
_diffrn_reflns_limit_h_min -14
_diffrn_reflns_limit_k_max 26
_diffrn_reflns_limit_k_min -26
_diffrn_reflns_limit_l_max 38
_diffrn_reflns_limit_l_min -38
_diffrn_reflns_number 61201
_diffrn_reflns_point_group_measured_fraction_full 0.998
_diffrn_reflns_point_group_measured_fraction_max 0.995
_diffrn_reflns_theta_full 25.242
_diffrn_reflns_theta_max 30.180
_diffrn_reflns_theta_min 2.129
_diffrn_source microsource
_exptl_absorpt_coefficient_mu 0.320
_exptl_absorpt_correction_T_max 0.7460
_exptl_absorpt_correction_T_min 0.6702
_exptl_absorpt_correction_type empirical
_exptl_absorpt_process_details SADABS
_exptl_crystal_colour colourless
_exptl_crystal_density_diffrn 1.275
_exptl_crystal_description block
_exptl_crystal_F_000 2120
_exptl_crystal_size_max 0.420
_exptl_crystal_size_mid 0.150
_exptl_crystal_size_min 0.150
_refine_diff_density_max 0.953
_refine_diff_density_min -0.771
_refine_diff_density_rms 0.080
_refine_ls_extinction_method none
_refine_ls_goodness_of_fit_ref 1.023
_refine_ls_hydrogen_treatment mixed
_refine_ls_matrix_type full
_refine_ls_number_parameters 621
_refine_ls_number_reflns 15465
_refine_ls_number_restraints 16
_refine_ls_restrained_S_all 1.023
_refine_ls_R_factor_all 0.1072
_refine_ls_R_factor_gt 0.0545
_refine_ls_shift/su_max 0.001
_refine_ls_shift/su_mean 0.000
_refine_ls_structure_factor_coef Fsqd
_refine_ls_weighting_details 'w=1/[\s^2^(Fo^2^)+(0.0549P)^2^+3.0211P] where P=(Fo^2^+2Fc^2^)/3'
_refine_ls_weighting_scheme calc
_refine_ls_wR_factor_gt 0.1149
_refine_ls_wR_factor_ref 0.1346
_reflns_Friedel_coverage 0.000
_reflns_number_gt 9854
_reflns_number_total 15465
_reflns_threshold_expression 'I > 2\s(I)'
_cod_data_source_file d0sc06155g2.cif
_cod_data_source_block sad_a_CCDC3
_cod_depositor_comments 'Adding full bibliography for 1560111--1560114.cif.'
_cod_original_sg_symbol_H-M 'P 21/n'
_cod_database_code 1560114
_shelx_shelxl_version_number 2018/3
_shelx_space_group_comment
;
The symmetry employed for this shelxl refinement is uniquely defined
by the following loop, which should always be used as a source of
symmetry information in preference to the above space-group names.
They are only intended as comments.
;
_shelx_estimated_absorpt_t_min 0.877
_shelx_estimated_absorpt_t_max 0.954

loop_
_space_group_symop_operation_xyz
'x, y, z'
'-x+1/2, y+1/2, -z+1/2'
'-x, -y, -z'
'x-1/2, -y-1/2, z-1/2'

loop_
_atom_site_label
_atom_site_type_symbol
_atom_site_fract_x
_atom_site_fract_y
_atom_site_fract_z
_atom_site_U_iso_or_equiv
_atom_site_adp_type
_atom_site_occupancy
_atom_site_site_symmetry_order
_atom_site_calc_flag
_atom_site_refinement_flags_posn
_atom_site_refinement_flags_adp
_atom_site_refinement_flags_occupancy
_atom_site_disorder_assembly
_atom_site_disorder_group
C1 C 0.0309(3) 0.43178(16) 0.73217(11) 0.0487(8) Uani 1 1 d D . . . .
H1A H 0.128456 0.432808 0.735809 0.058 Uiso 1 1 calc R U . A 1
H1B H -0.006769 0.450707 0.762455 0.058 Uiso 1 1 calc R U . A 1
Cl1 Cl -0.0190(2) 0.48499(15) 0.68274(12) 0.0603(10) Uani 0.662(15) 1 d D U P B 1
Cl2 Cl -0.0213(3) 0.34592(13) 0.72331(11) 0.0347(7) Uani 0.662(15) 1 d D U P B 1
Cl1A Cl 0.0011(13) 0.4991(5) 0.6906(4) 0.147(4) Uani 0.338(15) 1 d D U P B 2
Cl2A Cl -0.0168(10) 0.3462(4) 0.7194(4) 0.086(3) Uani 0.338(15) 1 d D U P B 2
P1 P 0.58135(6) 0.51436(3) 0.69941(2) 0.01548(12) Uani 1 1 d . . . . .
O11 O 0.43579(15) 0.50427(8) 0.68361(6) 0.0188(3) Uani 1 1 d . . . . .
O12 O 0.64872(15) 0.44554(8) 0.71404(6) 0.0190(3) Uani 1 1 d . . . . .
C11 C 0.6039(2) 0.58058(11) 0.74602(8) 0.0151(4) Uani 1 1 d . . . . .
C12 C 0.6864(2) 0.63306(11) 0.72689(8) 0.0154(4) Uani 1 1 d . . . . .
C13 C 0.7243(2) 0.69069(11) 0.75517(8) 0.0175(4) Uani 1 1 d . . . . .
H13 H 0.781020 0.726093 0.742664 0.021 Uiso 1 1 calc R U . . .
C14 C 0.6776(2) 0.69572(11) 0.80230(8) 0.0177(4) Uani 1 1 d . . . . .
H14 H 0.703781 0.734660 0.822246 0.021 Uiso 1 1 calc R U . . .
C15 C 0.5942(2) 0.64510(11) 0.82036(8) 0.0170(4) Uani 1 1 d . . . . .
H15 H 0.562108 0.650535 0.852353 0.020 Uiso 1 1 calc R U . . .
C16 C 0.5550(2) 0.58545(11) 0.79281(8) 0.0150(4) Uani 1 1 d . . . . .
C17 C 0.4631(2) 0.53161(11) 0.81187(8) 0.0159(4) Uani 1 1 d . . . . .
H17 H 0.438271 0.493948 0.790581 0.019 Uiso 1 1 calc R U . . .
C18 C 0.4120(2) 0.53109(12) 0.85611(8) 0.0178(4) Uani 1 1 d . . . . .
H18 H 0.447335 0.565165 0.878322 0.021 Uiso 1 1 calc R U . . .
C19 C 0.7209(2) 0.62000(11) 0.67561(8) 0.0172(4) Uani 1 1 d . . . . .
H19 H 0.776866 0.651462 0.658643 0.021 Uiso 1 1 calc R U . . .
C110 C 0.6699(2) 0.56183(11) 0.65402(8) 0.0171(4) Uani 1 1 d . . . . .
Si11 Si 0.28053(6) 0.47242(3) 0.88025(2) 0.01628(13) Uani 1 1 d . . . . .
C111 C 0.1317(2) 0.53116(11) 0.88564(8) 0.0175(4) Uani 1 1 d . . . . .
C112 C 0.0843(2) 0.56776(12) 0.84449(9) 0.0200(5) Uani 1 1 d . . . . .
H112 H 0.130195 0.563763 0.814847 0.024 Uiso 1 1 calc R U . . .
C113 C -0.0280(2) 0.60970(13) 0.84602(9) 0.0248(5) Uani 1 1 d . . . . .
H113 H -0.058401 0.634124 0.817659 0.030 Uiso 1 1 calc R U . . .
C114 C -0.0954(2) 0.61586(13) 0.88879(10) 0.0276(6) Uani 1 1 d . . . . .
H114 H -0.172803 0.644259 0.889854 0.033 Uiso 1 1 calc R U . . .
C115 C -0.0506(2) 0.58087(13) 0.93005(9) 0.0268(5) Uani 1 1 d . . . . .
H115 H -0.096806 0.585503 0.959577 0.032 Uiso 1 1 calc R U . . .
C116 C 0.0621(2) 0.53880(12) 0.92848(9) 0.0226(5) Uani 1 1 d . . . . .
H116 H 0.092178 0.514873 0.957095 0.027 Uiso 1 1 calc R U . . .
C117 C 0.3284(2) 0.43851(13) 0.94194(9) 0.0247(5) Uani 1 1 d . . . . .
H11A H 0.253332 0.413452 0.955869 0.030 Uiso 1 1 calc R U . . .
H11B H 0.353740 0.478401 0.963042 0.030 Uiso 1 1 calc R U . . .
H11C H 0.403256 0.405868 0.939336 0.030 Uiso 1 1 calc R U . . .
C118 C 0.2401(2) 0.39752(12) 0.83909(9) 0.0248(5) Uani 1 1 d . . . . .
H11D H 0.241851 0.413763 0.805236 0.030 Uiso 1 1 calc R U . . .
H11E H 0.151743 0.379509 0.846148 0.030 Uiso 1 1 calc R U . . .
H11F H 0.305253 0.359601 0.844083 0.030 Uiso 1 1 calc R U . . .
Si12 Si 0.68790(7) 0.53415(3) 0.58935(2) 0.02118(14) Uani 1 1 d . . . . .
C121 C 0.8422(2) 0.57563(12) 0.56620(8) 0.0220(5) Uani 1 1 d . . . . .
C122 C 0.9600(3) 0.53783(14) 0.56363(10) 0.0341(6) Uani 1 1 d . . . . .
H122 H 0.961419 0.489472 0.573347 0.041 Uiso 1 1 calc R U . . .
C123 C 1.0752(3) 0.56848(15) 0.54735(11) 0.0384(7) Uani 1 1 d . . . . .
H123 H 1.154371 0.541468 0.546348 0.046 Uiso 1 1 calc R U . . .
C124 C 1.0745(3) 0.63836(14) 0.53260(9) 0.0302(6) Uani 1 1 d . . . . .
H124 H 1.153107 0.659520 0.521155 0.036 Uiso 1 1 calc R U . . .
C125 C 0.9599(3) 0.67744(13) 0.53447(9) 0.0271(5) Uani 1 1 d . . . . .
H125 H 0.959340 0.725556 0.524202 0.032 Uiso 1 1 calc R U . . .
C126 C 0.8449(3) 0.64656(13) 0.55138(8) 0.0237(5) Uani 1 1 d . . . . .
H126 H 0.766618 0.674215 0.552881 0.028 Uiso 1 1 calc R U . . .
C127 C 0.5420(3) 0.56669(15) 0.55364(10) 0.0343(6) Uani 1 1 d . . . . .
H12A H 0.461641 0.544689 0.565948 0.041 Uiso 1 1 calc R U . . .
H12B H 0.551629 0.554205 0.519283 0.041 Uiso 1 1 calc R U . . .
H12C H 0.535684 0.618338 0.556841 0.041 Uiso 1 1 calc R U . . .
C128 C 0.6984(3) 0.43568(13) 0.58683(10) 0.0340(6) Uani 1 1 d . . . . .
H12D H 0.772400 0.419446 0.607625 0.041 Uiso 1 1 calc R U . . .
H12E H 0.712453 0.420642 0.553205 0.041 Uiso 1 1 calc R U . . .
H12F H 0.615878 0.415087 0.598330 0.041 Uiso 1 1 calc R U . . .
P2 P 0.40921(5) 0.32250(3) 0.70826(2) 0.01537(12) Uani 1 1 d . . . . .
O21 O 0.55037(15) 0.32916(8) 0.68967(6) 0.0182(3) Uani 1 1 d . . . . .
O22 O 0.34972(14) 0.39348(8) 0.72195(6) 0.0167(3) Uani 1 1 d . . . . .
C21 C 0.3946(2) 0.25861(11) 0.75661(8) 0.0143(4) Uani 1 1 d . . . . .
C22 C 0.3045(2) 0.20680(11) 0.74023(8) 0.0158(4) Uani 1 1 d . . . . .
C23 C 0.2725(2) 0.15057(11) 0.76999(8) 0.0186(5) Uani 1 1 d . . . . .
H23 H 0.211210 0.115471 0.759179 0.022 Uiso 1 1 calc R U . . .
C24 C 0.3320(2) 0.14637(12) 0.81615(8) 0.0188(5) Uani 1 1 d . . . . .
H24 H 0.310280 0.108155 0.837028 0.023 Uiso 1 1 calc R U . . .
C25 C 0.4216(2) 0.19669(11) 0.83200(8) 0.0184(4) Uani 1 1 d . . . . .
H25 H 0.461480 0.192092 0.863494 0.022 Uiso 1 1 calc R U . . .
C26 C 0.4557(2) 0.25495(11) 0.80261(8) 0.0152(4) Uani 1 1 d . . . . .
C27 C 0.5529(2) 0.30883(11) 0.81904(8) 0.0170(4) Uani 1 1 d . . . . .
H27 H 0.578235 0.342925 0.795566 0.020 Uiso 1 1 calc R U . . .
C28 C 0.6089(2) 0.31476(12) 0.86317(8) 0.0192(5) Uani 1 1 d . . . . .
H28 H 0.576137 0.284570 0.887799 0.023 Uiso 1 1 calc R U . . .
C29 C 0.2562(2) 0.21870(11) 0.68972(8) 0.0176(4) Uani 1 1 d . . . . .
H29 H 0.193763 0.187662 0.674557 0.021 Uiso 1 1 calc R U . . .
C210 C 0.3041(2) 0.27517(11) 0.66611(8) 0.0165(4) Uani 1 1 d . . . . .
Si21 Si 0.74534(6) 0.37652(3) 0.88142(2) 0.01812(14) Uani 1 1 d . . . . .
C211 C 0.8930(2) 0.31904(12) 0.89445(8) 0.0198(5) Uani 1 1 d . . . . .
C212 C 0.9400(2) 0.27619(13) 0.85732(9) 0.0246(5) Uani 1 1 d . . . . .
H212 H 0.893830 0.275545 0.826819 0.029 Uiso 1 1 calc R U . . .
C213 C 1.0516(3) 0.23464(14) 0.86342(11) 0.0319(6) Uani 1 1 d . . . . .
H213 H 1.081689 0.206284 0.837339 0.038 Uiso 1 1 calc R U . . .
C214 C 1.1188(3) 0.23462(14) 0.90748(11) 0.0349(7) Uani 1 1 d . . . . .
H214 H 1.195899 0.206386 0.911850 0.042 Uiso 1 1 calc R U . . .
C215 C 1.0743(3) 0.27554(15) 0.94542(10) 0.0350(7) Uani 1 1 d . . . . .
H215 H 1.120364 0.275003 0.975964 0.042 Uiso 1 1 calc R U . . .
C216 C 0.9625(2) 0.31745(14) 0.93899(9) 0.0273(5) Uani 1 1 d . . . . .
H216 H 0.932804 0.345501 0.965286 0.033 Uiso 1 1 calc R U . . .
C217 C 0.7043(2) 0.42701(14) 0.93723(9) 0.0298(6) Uani 1 1 d . . . . .
H21A H 0.782360 0.453368 0.948825 0.036 Uiso 1 1 calc R U . . .
H21B H 0.676630 0.393957 0.962566 0.036 Uiso 1 1 calc R U . . .
H21C H 0.632274 0.460291 0.929714 0.036 Uiso 1 1 calc R U . . .
C218 C 0.7835(2) 0.43739(13) 0.83092(9) 0.0253(5) Uani 1 1 d . . . . .
H21D H 0.709685 0.470345 0.825600 0.030 Uiso 1 1 calc R U . . .
H21E H 0.797165 0.409884 0.801194 0.030 Uiso 1 1 calc R U . . .
H21F H 0.863934 0.464192 0.839187 0.030 Uiso 1 1 calc R U . . .
Si22 Si 0.26803(6) 0.30071(3) 0.60158(2) 0.01757(13) Uani 1 1 d . . . . .
C221 C 0.1136(2) 0.25335(12) 0.58133(8) 0.0180(4) Uani 1 1 d . . . . .
C222 C 0.1176(2) 0.18702(12) 0.55873(8) 0.0198(5) Uani 1 1 d . . . . .
H222 H 0.200341 0.164084 0.555084 0.024 Uiso 1 1 calc R U . . .
C223 C 0.0033(2) 0.15393(13) 0.54149(8) 0.0230(5) Uani 1 1 d . . . . .
H223 H 0.008282 0.108943 0.526070 0.028 Uiso 1 1 calc R U . . .
C224 C -0.1180(2) 0.18657(13) 0.54680(8) 0.0240(5) Uani 1 1 d . . . . .
H224 H -0.196177 0.164302 0.534517 0.029 Uiso 1 1 calc R U . . .
C225 C -0.1258(2) 0.25138(13) 0.56990(9) 0.0241(5) Uani 1 1 d . . . . .
H225 H -0.209337 0.273308 0.574025 0.029 Uiso 1 1 calc R U . . .
C226 C -0.0112(2) 0.28453(12) 0.58713(8) 0.0208(5) Uani 1 1 d . . . . .
H226 H -0.017369 0.329055 0.603101 0.025 Uiso 1 1 calc R U . . .
C227 C 0.2443(3) 0.39810(12) 0.59631(10) 0.0286(6) Uani 1 1 d . . . . .
H22A H 0.174259 0.413179 0.618079 0.034 Uiso 1 1 calc R U . . .
H22B H 0.219097 0.410170 0.562657 0.034 Uiso 1 1 calc R U . . .
H22C H 0.326864 0.422357 0.605415 0.034 Uiso 1 1 calc R U . . .
C228 C 0.4092(2) 0.27326(14) 0.56378(9) 0.0287(6) Uani 1 1 d . . . . .
H22D H 0.490477 0.295719 0.576294 0.034 Uiso 1 1 calc R U . . .
H22E H 0.392565 0.288024 0.529992 0.034 Uiso 1 1 calc R U . . .
H22F H 0.418932 0.221583 0.565145 0.034 Uiso 1 1 calc R U . . .
H1 H 0.392(4) 0.445(2) 0.7006(15) 0.108(15) Uiso 1 1 d . . . . .
H2 H 0.597(5) 0.388(3) 0.6995(16) 0.120(16) Uiso 1 1 d . . . . .

loop_
_atom_site_aniso_label
_atom_site_aniso_U_11
_atom_site_aniso_U_22
_atom_site_aniso_U_33
_atom_site_aniso_U_23
_atom_site_aniso_U_13
_atom_site_aniso_U_12
C1 0.060(2) 0.0448(19) 0.0414(19) -0.0078(15) 0.0047(15) -0.0088(16)
Cl1 0.0283(11) 0.0334(10) 0.118(2) 0.0394(10) -0.0224(8) -0.0087(6)
Cl2 0.0500(15) 0.0190(11) 0.0358(12) -0.0007(8) 0.0147(10) 0.0018(10)
Cl1A 0.162(7) 0.037(3) 0.243(9) 0.029(4) 0.032(6) -0.033(4)
Cl2A 0.100(6) 0.053(4) 0.106(6) -0.013(4) -0.009(4) -0.013(4)
P1 0.0169(3) 0.0116(3) 0.0181(3) -0.0003(2) 0.0022(2) -0.0022(2)
O11 0.0172(8) 0.0169(8) 0.0223(8) 0.0002(6) -0.0020(6) -0.0014(6)
O12 0.0162(8) 0.0152(8) 0.0254(9) 0.0008(6) -0.0011(6) 0.0004(6)
C11 0.0137(10) 0.0125(10) 0.0191(11) -0.0002(8) -0.0007(8) -0.0003(8)
C12 0.0146(10) 0.0141(10) 0.0175(11) 0.0010(8) 0.0005(8) 0.0013(8)
C13 0.0184(11) 0.0118(10) 0.0225(12) 0.0001(8) 0.0001(9) -0.0027(8)
C14 0.0186(11) 0.0146(10) 0.0197(11) -0.0021(9) -0.0019(9) -0.0013(8)
C15 0.0173(10) 0.0174(11) 0.0163(11) 0.0004(9) 0.0003(8) 0.0027(9)
C16 0.0140(10) 0.0144(10) 0.0166(11) 0.0018(8) -0.0003(8) 0.0024(8)
C17 0.0145(10) 0.0139(10) 0.0194(11) 0.0001(8) 0.0003(8) -0.0004(8)
C18 0.0151(10) 0.0173(10) 0.0211(11) -0.0005(9) 0.0006(8) -0.0010(8)
C19 0.0177(10) 0.0157(10) 0.0184(11) 0.0022(9) 0.0037(9) -0.0012(8)
C110 0.0168(10) 0.0165(10) 0.0182(11) 0.0000(9) 0.0028(8) 0.0000(8)
Si11 0.0132(3) 0.0171(3) 0.0186(3) 0.0024(2) 0.0024(2) 0.0005(2)
C111 0.0137(10) 0.0166(10) 0.0223(12) 0.0010(9) 0.0015(9) -0.0025(8)
C112 0.0176(11) 0.0206(11) 0.0219(12) 0.0015(9) 0.0036(9) -0.0013(9)
C113 0.0200(11) 0.0230(12) 0.0312(14) 0.0057(10) -0.0015(10) 0.0036(10)
C114 0.0181(11) 0.0253(13) 0.0394(15) -0.0022(11) 0.0008(10) 0.0061(10)
C115 0.0240(12) 0.0286(13) 0.0280(13) -0.0047(11) 0.0081(10) 0.0026(10)
C116 0.0202(11) 0.0236(12) 0.0240(12) 0.0000(10) 0.0019(9) 0.0017(9)
C117 0.0189(11) 0.0301(13) 0.0250(13) 0.0074(10) 0.0020(9) 0.0019(10)
C118 0.0193(11) 0.0222(12) 0.0332(14) -0.0010(10) 0.0065(10) -0.0004(9)
Si12 0.0277(3) 0.0169(3) 0.0192(3) -0.0029(3) 0.0062(3) -0.0028(3)
C121 0.0302(13) 0.0209(11) 0.0154(11) -0.0011(9) 0.0060(9) -0.0022(10)
C122 0.0376(15) 0.0235(13) 0.0418(16) 0.0080(12) 0.0141(13) 0.0047(11)
C123 0.0311(15) 0.0384(16) 0.0462(18) 0.0090(13) 0.0125(13) 0.0046(13)
C124 0.0325(14) 0.0358(15) 0.0225(13) 0.0039(11) 0.0038(11) -0.0101(12)
C125 0.0404(15) 0.0213(12) 0.0194(12) 0.0049(10) -0.0031(11) -0.0083(11)
C126 0.0321(13) 0.0219(12) 0.0169(12) 0.0003(9) -0.0020(10) -0.0007(10)
C127 0.0376(15) 0.0397(16) 0.0256(14) -0.0056(12) -0.0013(11) -0.0048(13)
C128 0.0469(17) 0.0209(12) 0.0348(15) -0.0078(11) 0.0158(13) -0.0055(12)
P2 0.0164(3) 0.0124(3) 0.0173(3) -0.0003(2) -0.0011(2) -0.0031(2)
O21 0.0163(7) 0.0141(7) 0.0244(9) -0.0028(6) 0.0028(6) -0.0010(6)
O22 0.0150(7) 0.0143(7) 0.0209(8) -0.0013(6) 0.0026(6) -0.0008(6)
C21 0.0138(10) 0.0117(9) 0.0176(11) -0.0001(8) 0.0010(8) 0.0009(8)
C22 0.0139(10) 0.0135(10) 0.0201(11) -0.0015(8) -0.0002(8) -0.0001(8)
C23 0.0188(11) 0.0145(10) 0.0224(12) -0.0012(9) -0.0005(9) -0.0033(9)
C24 0.0195(11) 0.0151(10) 0.0219(12) 0.0040(9) 0.0012(9) -0.0023(9)
C25 0.0173(11) 0.0192(11) 0.0186(11) 0.0009(9) -0.0016(9) 0.0009(9)
C26 0.0117(9) 0.0154(10) 0.0186(11) -0.0026(8) 0.0014(8) 0.0019(8)
C27 0.0138(10) 0.0166(10) 0.0205(11) 0.0000(9) 0.0005(8) -0.0010(8)
C28 0.0146(10) 0.0227(11) 0.0203(12) -0.0003(9) 0.0004(9) -0.0013(9)
C29 0.0154(10) 0.0164(10) 0.0208(11) -0.0037(9) -0.0026(9) -0.0027(8)
C210 0.0165(10) 0.0150(10) 0.0179(11) -0.0025(8) -0.0009(8) -0.0012(8)
Si21 0.0139(3) 0.0207(3) 0.0197(3) -0.0027(3) -0.0010(2) -0.0027(2)
C211 0.0163(10) 0.0198(11) 0.0232(12) 0.0030(9) -0.0024(9) -0.0056(9)
C212 0.0211(12) 0.0241(12) 0.0284(13) 0.0002(10) -0.0025(10) -0.0008(10)
C213 0.0256(13) 0.0269(13) 0.0431(17) -0.0025(12) 0.0040(12) 0.0031(11)
C214 0.0203(12) 0.0307(14) 0.0535(19) 0.0147(13) -0.0030(12) 0.0040(11)
C215 0.0236(13) 0.0452(17) 0.0355(16) 0.0124(13) -0.0120(11) -0.0075(12)
C216 0.0244(12) 0.0333(14) 0.0240(13) 0.0022(11) -0.0041(10) -0.0042(11)
C217 0.0225(12) 0.0354(15) 0.0316(14) -0.0111(12) 0.0039(10) -0.0047(11)
C218 0.0201(12) 0.0242(12) 0.0315(14) 0.0033(10) -0.0026(10) -0.0010(10)
Si22 0.0192(3) 0.0157(3) 0.0177(3) 0.0003(2) -0.0021(2) -0.0019(2)
C221 0.0210(11) 0.0194(11) 0.0136(11) 0.0043(9) -0.0017(9) -0.0009(9)
C222 0.0226(11) 0.0189(11) 0.0179(11) 0.0011(9) -0.0001(9) 0.0003(9)
C223 0.0319(13) 0.0199(11) 0.0173(12) -0.0013(9) 0.0001(10) -0.0066(10)
C224 0.0236(12) 0.0277(13) 0.0205(12) 0.0049(10) -0.0022(9) -0.0109(10)
C225 0.0194(11) 0.0310(13) 0.0217(12) 0.0073(10) -0.0007(9) -0.0022(10)
C226 0.0244(12) 0.0200(11) 0.0179(11) 0.0031(9) 0.0006(9) -0.0010(9)
C227 0.0361(14) 0.0165(11) 0.0327(14) 0.0035(10) -0.0100(11) -0.0033(10)
C228 0.0253(13) 0.0366(15) 0.0242(13) -0.0005(11) 0.0007(10) -0.0026(11)

loop_
_atom_type_symbol
_atom_type_description
_atom_type_scat_dispersion_real
_atom_type_scat_dispersion_imag
_atom_type_scat_source
C C 0.0033 0.0016 'International Tables Vol C Tables 4.2.6.8 and 6.1.1.4'
H H 0.0000 0.0000 'International Tables Vol C Tables 4.2.6.8 and 6.1.1.4'
Cl Cl 0.1484 0.1585 'International Tables Vol C Tables 4.2.6.8 and 6.1.1.4'
O O 0.0106 0.0060 'International Tables Vol C Tables 4.2.6.8 and 6.1.1.4'
P P 0.1023 0.0942 'International Tables Vol C Tables 4.2.6.8 and 6.1.1.4'
Si Si 0.0817 0.0704 'International Tables Vol C Tables 4.2.6.8 and 6.1.1.4'

loop_
_geom_angle_atom_site_label_1
_geom_angle_atom_site_label_2
_geom_angle_atom_site_label_3
_geom_angle
_geom_angle_site_symmetry_1
_geom_angle_site_symmetry_3
_geom_angle_publ_flag
Cl2A C1 Cl1A 120.8(6) . . ?
Cl2 C1 Cl1 110.3(2) . . ?
Cl2 C1 H1A 109.6 . . ?
Cl1 C1 H1A 109.6 . . ?
Cl2 C1 H1B 109.6 . . ?
Cl1 C1 H1B 109.6 . . ?
H1A C1 H1B 108.1 . . ?
O12 P1 O11 113.00(9) . . ?
O12 P1 C110 112.53(10) . . ?
O11 P1 C110 110.90(10) . . ?
O12 P1 C11 110.89(9) . . ?
O11 P1 C11 113.04(9) . . ?
C110 P1 C11 95.27(10) . . ?
P1 O11 H1 110.0(19) . . ?
P1 O12 H2 118(2) . . ?
C16 C11 C12 121.8(2) . . ?
C16 C11 P1 131.41(16) . . ?
C12 C11 P1 106.79(16) . . ?
C13 C12 C11 120.1(2) . . ?
C13 C12 C19 126.6(2) . . ?
C11 C12 C19 113.26(19) . . ?
C12 C13 C14 118.7(2) . . ?
C12 C13 H13 120.7 . . ?
C14 C13 H13 120.7 . . ?
C15 C14 C13 120.9(2) . . ?
C15 C14 H14 119.6 . . ?
C13 C14 H14 119.6 . . ?
C14 C15 C16 121.9(2) . . ?
C14 C15 H15 119.1 . . ?
C16 C15 H15 119.1 . . ?
C11 C16 C15 116.59(19) . . ?
C11 C16 C17 121.45(19) . . ?
C15 C16 C17 121.93(19) . . ?
C18 C17 C16 126.0(2) . . ?
C18 C17 H17 117.0 . . ?
C16 C17 H17 117.0 . . ?
C17 C18 Si11 128.66(18) . . ?
C17 C18 H18 115.7 . . ?
Si11 C18 H18 115.7 . . ?
C110 C19 C12 117.32(19) . . ?
C110 C19 H19 121.3 . . ?
C12 C19 H19 121.3 . . ?
C19 C110 P1 107.07(16) . . ?
C19 C110 Si12 127.12(17) . . ?
P1 C110 Si12 125.81(12) . . ?
C118 Si11 C18 112.64(11) . . ?
C118 Si11 C117 110.07(12) . . ?
C18 Si11 C117 110.78(11) . . ?
C118 Si11 C111 109.43(10) . . ?
C18 Si11 C111 104.98(10) . . ?
C117 Si11 C111 108.78(11) . . ?
C116 C111 C112 117.5(2) . . ?
C116 C111 Si11 123.36(17) . . ?
C112 C111 Si11 119.15(17) . . ?
C113 C112 C111 121.5(2) . . ?
C113 C112 H112 119.3 . . ?
C111 C112 H112 119.3 . . ?
C114 C113 C112 119.8(2) . . ?
C114 C113 H113 120.1 . . ?
C112 C113 H113 120.1 . . ?
C113 C114 C115 120.1(2) . . ?
C113 C114 H114 119.9 . . ?
C115 C114 H114 119.9 . . ?
C114 C115 C116 120.1(2) . . ?
C114 C115 H115 120.0 . . ?
C116 C115 H115 120.0 . . ?
C115 C116 C111 121.1(2) . . ?
C115 C116 H116 119.5 . . ?
C111 C116 H116 119.5 . . ?
Si11 C117 H11A 109.5 . . ?
Si11 C117 H11B 109.5 . . ?
H11A C117 H11B 109.5 . . ?
Si11 C117 H11C 109.5 . . ?
H11A C117 H11C 109.5 . . ?
H11B C117 H11C 109.5 . . ?
Si11 C118 H11D 109.5 . . ?
Si11 C118 H11E 109.5 . . ?
H11D C118 H11E 109.5 . . ?
Si11 C118 H11F 109.5 . . ?
H11D C118 H11F 109.5 . . ?
H11E C118 H11F 109.5 . . ?
C127 Si12 C128 110.81(13) . . ?
C127 Si12 C110 108.44(11) . . ?
C128 Si12 C110 108.76(11) . . ?
C127 Si12 C121 109.97(12) . . ?
C128 Si12 C121 110.83(12) . . ?
C110 Si12 C121 107.96(10) . . ?
C122 C121 C126 116.9(2) . . ?
C122 C121 Si12 121.71(18) . . ?
C126 C121 Si12 121.41(19) . . ?
C123 C122 C121 122.1(2) . . ?
C123 C122 H122 119.0 . . ?
C121 C122 H122 119.0 . . ?
C124 C123 C122 119.7(3) . . ?
C124 C123 H123 120.2 . . ?
C122 C123 H123 120.2 . . ?
C125 C124 C123 120.0(2) . . ?
C125 C124 H124 120.0 . . ?
C123 C124 H124 120.0 . . ?
C124 C125 C126 120.1(2) . . ?
C124 C125 H125 120.0 . . ?
C126 C125 H125 120.0 . . ?
C125 C126 C121 121.3(2) . . ?
C125 C126 H126 119.3 . . ?
C121 C126 H126 119.3 . . ?
Si12 C127 H12A 109.5 . . ?
Si12 C127 H12B 109.5 . . ?
H12A C127 H12B 109.5 . . ?
Si12 C127 H12C 109.5 . . ?
H12A C127 H12C 109.5 . . ?
H12B C127 H12C 109.5 . . ?
Si12 C128 H12D 109.5 . . ?
Si12 C128 H12E 109.5 . . ?
H12D C128 H12E 109.5 . . ?
Si12 C128 H12F 109.5 . . ?
H12D C128 H12F 109.5 . . ?
H12E C128 H12F 109.5 . . ?
O22 P2 O21 112.85(9) . . ?
O22 P2 C210 111.49(10) . . ?
O21 P2 C210 111.64(10) . . ?
O22 P2 C21 111.49(9) . . ?
O21 P2 C21 113.20(9) . . ?
C210 P2 C21 94.91(10) . . ?
P2 O21 H2 111(2) . . ?
P2 O22 H1 116(2) . . ?
C26 C21 C22 121.79(19) . . ?
C26 C21 P2 131.16(16) . . ?
C22 C21 P2 107.04(15) . . ?
C23 C22 C21 120.3(2) . . ?
C23 C22 C29 126.5(2) . . ?
C21 C22 C29 113.18(19) . . ?
C22 C23 C24 118.7(2) . . ?
C22 C23 H23 120.7 . . ?
C24 C23 H23 120.7 . . ?
C25 C24 C23 121.1(2) . . ?
C25 C24 H24 119.5 . . ?
C23 C24 H24 119.5 . . ?
C24 C25 C26 121.6(2) . . ?
C24 C25 H25 119.2 . . ?
C26 C25 H25 119.2 . . ?
C21 C26 C25 116.58(19) . . ?
C21 C26 C27 121.35(19) . . ?
C25 C26 C27 122.06(19) . . ?
C28 C27 C26 127.0(2) . . ?
C28 C27 H27 116.5 . . ?
C26 C27 H27 116.5 . . ?
C27 C28 Si21 126.40(18) . . ?
C27 C28 H28 116.8 . . ?
Si21 C28 H28 116.8 . . ?
C210 C29 C22 117.31(19) . . ?
C210 C29 H29 121.3 . . ?
C22 C29 H29 121.3 . . ?
C29 C210 P2 107.34(16) . . ?
C29 C210 Si22 126.82(17) . . ?
P2 C210 Si22 125.84(12) . . ?
C218 Si21 C217 110.85(12) . . ?
C218 Si21 C28 110.62(11) . . ?
C217 Si21 C28 111.26(11) . . ?
C218 Si21 C211 108.81(11) . . ?
C217 Si21 C211 109.34(11) . . ?
C28 Si21 C211 105.78(10) . . ?
C212 C211 C216 117.1(2) . . ?
C212 C211 Si21 118.70(17) . . ?
C216 C211 Si21 124.22(19) . . ?
C213 C212 C211 122.2(2) . . ?
C213 C212 H212 118.9 . . ?
C211 C212 H212 118.9 . . ?
C214 C213 C212 119.5(3) . . ?
C214 C213 H213 120.2 . . ?
C212 C213 H213 120.2 . . ?
C213 C214 C215 120.1(2) . . ?
C213 C214 H214 119.9 . . ?
C215 C214 H214 119.9 . . ?
C214 C215 C216 120.1(2) . . ?
C214 C215 H215 120.0 . . ?
C216 C215 H215 120.0 . . ?
C215 C216 C211 121.0(2) . . ?
C215 C216 H216 119.5 . . ?
C211 C216 H216 119.5 . . ?
Si21 C217 H21A 109.5 . . ?
Si21 C217 H21B 109.5 . . ?
H21A C217 H21B 109.5 . . ?
Si21 C217 H21C 109.5 . . ?
H21A C217 H21C 109.5 . . ?
H21B C217 H21C 109.5 . . ?
Si21 C218 H21D 109.5 . . ?
Si21 C218 H21E 109.5 . . ?
H21D C218 H21E 109.5 . . ?
Si21 C218 H21F 109.5 . . ?
H21D C218 H21F 109.5 . . ?
H21E C218 H21F 109.5 . . ?
C227 Si22 C228 109.36(13) . . ?
C227 Si22 C210 110.58(11) . . ?
C228 Si22 C210 108.89(11) . . ?
C227 Si22 C221 110.04(11) . . ?
C228 Si22 C221 110.37(11) . . ?
C210 Si22 C221 107.59(10) . . ?
C222 C221 C226 117.4(2) . . ?
C222 C221 Si22 121.75(17) . . ?
C226 C221 Si22 120.83(17) . . ?
C223 C222 C221 121.4(2) . . ?
C223 C222 H222 119.3 . . ?
C221 C222 H222 119.3 . . ?
C224 C223 C222 119.9(2) . . ?
C224 C223 H223 120.1 . . ?
C222 C223 H223 120.1 . . ?
C225 C224 C223 120.2(2) . . ?
C225 C224 H224 119.9 . . ?
C223 C224 H224 119.9 . . ?
C224 C225 C226 119.9(2) . . ?
C224 C225 H225 120.1 . . ?
C226 C225 H225 120.1 . . ?
C225 C226 C221 121.2(2) . . ?
C225 C226 H226 119.4 . . ?
C221 C226 H226 119.4 . . ?
Si22 C227 H22A 109.5 . . ?
Si22 C227 H22B 109.5 . . ?
H22A C227 H22B 109.5 . . ?
Si22 C227 H22C 109.5 . . ?
H22A C227 H22C 109.5 . . ?
H22B C227 H22C 109.5 . . ?
Si22 C228 H22D 109.5 . . ?
Si22 C228 H22E 109.5 . . ?
H22D C228 H22E 109.5 . . ?
Si22 C228 H22F 109.5 . . ?
H22D C228 H22F 109.5 . . ?
H22E C228 H22F 109.5 . . ?

loop_
_geom_bond_atom_site_label_1
_geom_bond_atom_site_label_2
_geom_bond_distance
_geom_bond_site_symmetry_2
_geom_bond_publ_flag
C1 Cl2 1.719(4) . ?
C1 Cl2A 1.719(9) . ?
C1 Cl1A 1.7280(10) . ?
C1 Cl1 1.753(4) . ?
C1 H1A 0.9900 . ?
C1 H1B 0.9900 . ?
P1 O12 1.5155(16) . ?
P1 O11 1.5373(16) . ?
P1 C110 1.792(2) . ?
P1 C11 1.799(2) . ?
O11 H1 1.29(5) . ?
O12 H2 1.27(5) . ?
C11 C16 1.392(3) . ?
C11 C12 1.404(3) . ?
C12 C13 1.385(3) . ?
C12 C19 1.480(3) . ?
C13 C14 1.392(3) . ?
C13 H13 0.9500 . ?
C14 C15 1.375(3) . ?
C14 H14 0.9500 . ?
C15 C16 1.407(3) . ?
C15 H15 0.9500 . ?
C16 C17 1.481(3) . ?
C17 C18 1.332(3) . ?
C17 H17 0.9500 . ?
C18 Si11 1.865(2) . ?
C18 H18 0.9500 . ?
C19 C110 1.344(3) . ?
C19 H19 0.9500 . ?
C110 Si12 1.865(2) . ?
Si11 C118 1.849(2) . ?
Si11 C117 1.865(2) . ?
Si11 C111 1.878(2) . ?
C111 C116 1.394(3) . ?
C111 C112 1.399(3) . ?
C112 C113 1.386(3) . ?
C112 H112 0.9500 . ?
C113 C114 1.378(3) . ?
C113 H113 0.9500 . ?
C114 C115 1.379(4) . ?
C114 H114 0.9500 . ?
C115 C116 1.391(3) . ?
C115 H115 0.9500 . ?
C116 H116 0.9500 . ?
C117 H11A 0.9800 . ?
C117 H11B 0.9800 . ?
C117 H11C 0.9800 . ?
C118 H11D 0.9800 . ?
C118 H11E 0.9800 . ?
C118 H11F 0.9800 . ?
Si12 C127 1.857(3) . ?
Si12 C128 1.861(3) . ?
Si12 C121 1.871(2) . ?
C121 C122 1.392(3) . ?
C121 C126 1.398(3) . ?
C122 C123 1.385(4) . ?
C122 H122 0.9500 . ?
C123 C124 1.378(4) . ?
C123 H123 0.9500 . ?
C124 C125 1.376(4) . ?
C124 H124 0.9500 . ?
C125 C126 1.391(3) . ?
C125 H125 0.9500 . ?
C126 H126 0.9500 . ?
C127 H12A 0.9800 . ?
C127 H12B 0.9800 . ?
C127 H12C 0.9800 . ?
C128 H12D 0.9800 . ?
C128 H12E 0.9800 . ?
C128 H12F 0.9800 . ?
P2 O22 1.5183(16) . ?
P2 O21 1.5335(16) . ?
P2 C210 1.792(2) . ?
P2 C21 1.802(2) . ?
O21 H2 1.23(5) . ?
O22 H1 1.22(5) . ?
C21 C26 1.396(3) . ?
C21 C22 1.403(3) . ?
C22 C23 1.382(3) . ?
C22 C29 1.478(3) . ?
C23 C24 1.393(3) . ?
C23 H23 0.9500 . ?
C24 C25 1.376(3) . ?
C24 H24 0.9500 . ?
C25 C26 1.411(3) . ?
C25 H25 0.9500 . ?
C26 C27 1.477(3) . ?
C27 C28 1.331(3) . ?
C27 H27 0.9500 . ?
C28 Si21 1.866(2) . ?
C28 H28 0.9500 . ?
C29 C210 1.343(3) . ?
C29 H29 0.9500 . ?
C210 Si22 1.865(2) . ?
Si21 C218 1.849(2) . ?
Si21 C217 1.860(2) . ?
Si21 C211 1.873(2) . ?
C211 C212 1.394(3) . ?
C211 C216 1.398(3) . ?
C212 C213 1.381(3) . ?
C212 H212 0.9500 . ?
C213 C214 1.374(4) . ?
C213 H213 0.9500 . ?
C214 C215 1.381(4) . ?
C214 H214 0.9500 . ?
C215 C216 1.388(4) . ?
C215 H215 0.9500 . ?
C216 H216 0.9500 . ?
C217 H21A 0.9800 . ?
C217 H21B 0.9800 . ?
C217 H21C 0.9800 . ?
C218 H21D 0.9800 . ?
C218 H21E 0.9800 . ?
C218 H21F 0.9800 . ?
Si22 C227 1.857(2) . ?
Si22 C228 1.859(3) . ?
Si22 C221 1.873(2) . ?
C221 C222 1.397(3) . ?
C221 C226 1.405(3) . ?
C222 C223 1.387(3) . ?
C222 H222 0.9500 . ?
C223 C224 1.384(3) . ?
C223 H223 0.9500 . ?
C224 C225 1.380(3) . ?
C224 H224 0.9500 . ?
C225 C226 1.391(3) . ?
C225 H225 0.9500 . ?
C226 H226 0.9500 . ?
C227 H22A 0.9800 . ?
C227 H22B 0.9800 . ?
C227 H22C 0.9800 . ?
C228 H22D 0.9800 . ?
C228 H22E 0.9800 . ?
C228 H22F 0.9800 . ?

loop_
_geom_torsion_atom_site_label_1
_geom_torsion_atom_site_label_2
_geom_torsion_atom_site_label_3
_geom_torsion_atom_site_label_4
_geom_torsion
_geom_torsion_site_symmetry_1
_geom_torsion_site_symmetry_2
_geom_torsion_site_symmetry_3
_geom_torsion_site_symmetry_4
_geom_torsion_publ_flag
O12 P1 C11 C16 -68.5(2) . . . . ?
O11 P1 C11 C16 59.6(2) . . . . ?
C110 P1 C11 C16 174.9(2) . . . . ?
O12 P1 C11 C12 111.79(15) . . . . ?
O11 P1 C11 C12 -120.13(15) . . . . ?
C110 P1 C11 C12 -4.76(16) . . . . ?
C16 C11 C12 C13 1.9(3) . . . . ?
P1 C11 C12 C13 -178.41(17) . . . . ?
C16 C11 C12 C19 -176.53(19) . . . . ?
P1 C11 C12 C19 3.2(2) . . . . ?
C11 C12 C13 C14 -0.9(3) . . . . ?
C19 C12 C13 C14 177.3(2) . . . . ?
C12 C13 C14 C15 -0.8(3) . . . . ?
C13 C14 C15 C16 1.6(3) . . . . ?
C12 C11 C16 C15 -1.1(3) . . . . ?
P1 C11 C16 C15 179.25(17) . . . . ?
C12 C11 C16 C17 177.10(19) . . . . ?
P1 C11 C16 C17 -2.6(3) . . . . ?
C14 C15 C16 C11 -0.6(3) . . . . ?
C14 C15 C16 C17 -178.8(2) . . . . ?
C11 C16 C17 C18 179.3(2) . . . . ?
C15 C16 C17 C18 -2.7(3) . . . . ?
C16 C17 C18 Si11 171.52(17) . . . . ?
C13 C12 C19 C110 -177.6(2) . . . . ?
C11 C12 C19 C110 0.7(3) . . . . ?
C12 C19 C110 P1 -4.2(2) . . . . ?
C12 C19 C110 Si12 176.44(16) . . . . ?
O12 P1 C110 C19 -110.10(16) . . . . ?
O11 P1 C110 C19 122.23(16) . . . . ?
C11 P1 C110 C19 5.11(17) . . . . ?
O12 P1 C110 Si12 69.31(17) . . . . ?
O11 P1 C110 Si12 -58.36(16) . . . . ?
C11 P1 C110 Si12 -175.48(14) . . . . ?
C17 C18 Si11 C118 10.8(2) . . . . ?
C17 C18 Si11 C117 134.6(2) . . . . ?
C17 C18 Si11 C111 -108.2(2) . . . . ?
C118 Si11 C111 C116 112.7(2) . . . . ?
C18 Si11 C111 C116 -126.2(2) . . . . ?
C117 Si11 C111 C116 -7.6(2) . . . . ?
C118 Si11 C111 C112 -65.1(2) . . . . ?
C18 Si11 C111 C112 56.0(2) . . . . ?
C117 Si11 C111 C112 174.58(17) . . . . ?
C116 C111 C112 C113 -0.4(3) . . . . ?
Si11 C111 C112 C113 177.55(18) . . . . ?
C111 C112 C113 C114 -0.1(4) . . . . ?
C112 C113 C114 C115 0.5(4) . . . . ?
C113 C114 C115 C116 -0.5(4) . . . . ?
C114 C115 C116 C111 0.0(4) . . . . ?
C112 C111 C116 C115 0.4(3) . . . . ?
Si11 C111 C116 C115 -177.45(18) . . . . ?
C19 C110 Si12 C127 -94.9(2) . . . . ?
P1 C110 Si12 C127 85.78(17) . . . . ?
C19 C110 Si12 C128 144.5(2) . . . . ?
P1 C110 Si12 C128 -34.79(19) . . . . ?
C19 C110 Si12 C121 24.2(2) . . . . ?
P1 C110 Si12 C121 -155.11(14) . . . . ?
C127 Si12 C121 C122 -142.4(2) . . . . ?
C128 Si12 C121 C122 -19.6(3) . . . . ?
C110 Si12 C121 C122 99.5(2) . . . . ?
C127 Si12 C121 C126 38.6(2) . . . . ?
C128 Si12 C121 C126 161.5(2) . . . . ?
C110 Si12 C121 C126 -79.5(2) . . . . ?
C126 C121 C122 C123 0.2(4) . . . . ?
Si12 C121 C122 C123 -178.8(2) . . . . ?
C121 C122 C123 C124 -0.7(5) . . . . ?
C122 C123 C124 C125 0.5(4) . . . . ?
C123 C124 C125 C126 0.2(4) . . . . ?
C124 C125 C126 C121 -0.8(4) . . . . ?
C122 C121 C126 C125 0.6(4) . . . . ?
Si12 C121 C126 C125 179.59(18) . . . . ?
O22 P2 C21 C26 -68.9(2) . . . . ?
O21 P2 C21 C26 59.6(2) . . . . ?
C210 P2 C21 C26 175.7(2) . . . . ?
O22 P2 C21 C22 111.60(15) . . . . ?
O21 P2 C21 C22 -119.87(15) . . . . ?
C210 P2 C21 C22 -3.80(16) . . . . ?
C26 C21 C22 C23 0.9(3) . . . . ?
P2 C21 C22 C23 -179.59(17) . . . . ?
C26 C21 C22 C29 -177.18(19) . . . . ?
P2 C21 C22 C29 2.4(2) . . . . ?
C21 C22 C23 C24 -0.4(3) . . . . ?
C29 C22 C23 C24 177.4(2) . . . . ?
C22 C23 C24 C25 -0.5(3) . . . . ?
C23 C24 C25 C26 0.9(3) . . . . ?
C22 C21 C26 C25 -0.4(3) . . . . ?
P2 C21 C26 C25 -179.89(16) . . . . ?
C22 C21 C26 C27 178.45(19) . . . . ?
P2 C21 C26 C27 -1.0(3) . . . . ?
C24 C25 C26 C21 -0.4(3) . . . . ?
C24 C25 C26 C27 -179.3(2) . . . . ?
C21 C26 C27 C28 173.6(2) . . . . ?
C25 C26 C27 C28 -7.5(3) . . . . ?
C26 C27 C28 Si21 172.54(17) . . . . ?
C23 C22 C29 C210 -177.0(2) . . . . ?
C21 C22 C29 C210 0.9(3) . . . . ?
C22 C29 C210 P2 -3.7(2) . . . . ?
C22 C29 C210 Si22 176.66(16) . . . . ?
O22 P2 C210 C29 -111.11(16) . . . . ?
O21 P2 C210 C29 121.64(16) . . . . ?
C21 P2 C210 C29 4.29(17) . . . . ?
O22 P2 C210 Si22 68.52(16) . . . . ?
O21 P2 C210 Si22 -58.73(16) . . . . ?
C21 P2 C210 Si22 -176.07(14) . . . . ?
C27 C28 Si21 C218 6.1(2) . . . . ?
C27 C28 Si21 C217 129.8(2) . . . . ?
C27 C28 Si21 C211 -111.5(2) . . . . ?
C218 Si21 C211 C212 -59.2(2) . . . . ?
C217 Si21 C211 C212 179.62(18) . . . . ?
C28 Si21 C211 C212 59.7(2) . . . . ?
C218 Si21 C211 C216 119.0(2) . . . . ?
C217 Si21 C211 C216 -2.2(2) . . . . ?
C28 Si21 C211 C216 -122.1(2) . . . . ?
C216 C211 C212 C213 -1.1(4) . . . . ?
Si21 C211 C212 C213 177.20(19) . . . . ?
C211 C212 C213 C214 0.5(4) . . . . ?
C212 C213 C214 C215 0.4(4) . . . . ?
C213 C214 C215 C216 -0.7(4) . . . . ?
C214 C215 C216 C211 0.1(4) . . . . ?
C212 C211 C216 C215 0.8(4) . . . . ?
Si21 C211 C216 C215 -177.43(19) . . . . ?
C29 C210 Si22 C227 138.7(2) . . . . ?
P2 C210 Si22 C227 -40.85(18) . . . . ?
C29 C210 Si22 C228 -101.1(2) . . . . ?
P2 C210 Si22 C228 79.33(17) . . . . ?
C29 C210 Si22 C221 18.5(2) . . . . ?
P2 C210 Si22 C221 -161.05(14) . . . . ?
C227 Si22 C221 C222 147.66(19) . . . . ?
C228 Si22 C221 C222 26.9(2) . . . . ?
C210 Si22 C221 C222 -91.80(19) . . . . ?
C227 Si22 C221 C226 -30.4(2) . . . . ?
C228 Si22 C221 C226 -151.23(18) . . . . ?
C210 Si22 C221 C226 90.09(19) . . . . ?
C226 C221 C222 C223 1.6(3) . . . . ?
Si22 C221 C222 C223 -176.52(17) . . . . ?
C221 C222 C223 C224 -0.4(3) . . . . ?
C222 C223 C224 C225 -1.1(3) . . . . ?
C223 C224 C225 C226 1.1(3) . . . . ?
C224 C225 C226 C221 0.2(3) . . . . ?
C222 C221 C226 C225 -1.6(3) . . . . ?
Si22 C221 C226 C225 176.60(17) . . . . ?
